data_7023262
loop_
_publ_author_name
'Gupta, Arvind K.'
'Nagarkar, Sanjog S.'
'Boomishankar, Ramamoorthy'

_publ_section_title
;
 Zn(II) coordination polymer of an in situ generated 4-pyridyl (4Py)
 attached bis(amido)phosphate ligand, [PO2(NH4Py)2]- showing preferential
 water uptake over aliphatic alcohols.
;
_journal_issue 30
_journal_name_full 'Dalton transactions (Cambridge, England : 2003)'
_journal_page_first 10964
_journal_page_last 10970
_journal_paper_doi 10.1039/c3dt51123e
_journal_volume 42
_journal_year 2013
_chemical_formula_sum 'C14 H20 N5 O6 P Zn'
_chemical_formula_weight 450.69
_chemical_name_systematic
; 
 ? 
;
_space_group_IT_number 61
_symmetry_cell_setting orthorhombic
_symmetry_space_group_name_Hall '-P 2ac 2ab'
_symmetry_space_group_name_H-M 'P b c a'
_atom_sites_solution_hydrogens geom
_atom_sites_solution_primary direct
_atom_sites_solution_secondary difmap
_audit_creation_method SHELXL-97
_cell_angle_alpha 90.00
_cell_angle_beta 90.00
_cell_angle_gamma 90.00
_cell_formula_units_Z 8
_cell_length_a 14.073(2)
_cell_length_b 15.623(3)
_cell_length_c 18.459(3)
_cell_measurement_reflns_used 1111
_cell_measurement_temperature 100(2)
_cell_measurement_theta_max 16.50
_cell_measurement_theta_min 2.21
_cell_volume 4058.4(12)
_computing_cell_refinement 'Bruker SAINT'
_computing_data_collection 'Bruker APEX2'
_computing_data_reduction 'Bruker SAINT'
_computing_molecular_graphics 'Bruker SHELXTL'
_computing_publication_material 'Bruker SHELXTL'
_computing_structure_refinement 'SHELXL-97 (Sheldrick, 2008)'
_computing_structure_solution 'SHELXS-97 (Sheldrick, 2008)'
_diffrn_ambient_temperature 100(2)
_diffrn_measured_fraction_theta_full 0.998
_diffrn_measured_fraction_theta_max 0.998
_diffrn_measurement_device_type 'Bruker APEX-II CCD'
_diffrn_measurement_method 'phi and omega scans'
_diffrn_radiation_monochromator graphite
_diffrn_radiation_source 'fine-focus sealed tube'
_diffrn_radiation_type MoK\a
_diffrn_radiation_wavelength 0.71073
_diffrn_reflns_av_R_equivalents 0.1863
_diffrn_reflns_av_sigmaI/netI 0.0839
_diffrn_reflns_limit_h_max 16
_diffrn_reflns_limit_h_min -15
_diffrn_reflns_limit_k_max 18
_diffrn_reflns_limit_k_min -11
_diffrn_reflns_limit_l_max 21
_diffrn_reflns_limit_l_min -21
_diffrn_reflns_number 47637
_diffrn_reflns_theta_full 25.02
_diffrn_reflns_theta_max 25.02
_diffrn_reflns_theta_min 2.94
_exptl_absorpt_coefficient_mu 1.328
_exptl_absorpt_correction_T_max 0.7457
_exptl_absorpt_correction_T_min 0.6001
_exptl_absorpt_correction_type multi-scan
_exptl_absorpt_process_details SADABS
_exptl_crystal_colour colourless
_exptl_crystal_density_diffrn 1.475
_exptl_crystal_density_method 'not measured'
_exptl_crystal_description prism
_exptl_crystal_F_000 1856
_exptl_crystal_size_max 0.18
_exptl_crystal_size_mid 0.14
_exptl_crystal_size_min 0.09
_refine_diff_density_max 0.973
_refine_diff_density_min -0.445
_refine_diff_density_rms 0.098
_refine_ls_extinction_coef 0.0009(2)
_refine_ls_extinction_expression Fc^*^=kFc[1+0.001xFc^2^\l^3^/sin(2\q)]^-1/4^
_refine_ls_extinction_method SHELXL
_refine_ls_goodness_of_fit_ref 1.001
_refine_ls_hydrogen_treatment mixed
_refine_ls_matrix_type full
_refine_ls_number_parameters 253
_refine_ls_number_reflns 3576
_refine_ls_number_restraints 3
_refine_ls_restrained_S_all 1.001
_refine_ls_R_factor_all 0.1046
_refine_ls_R_factor_gt 0.0499
_refine_ls_shift/su_max 0.001
_refine_ls_shift/su_mean 0.000
_refine_ls_structure_factor_coef Fsqd
_refine_ls_weighting_details 'calc w=1/[\s^2^(Fo^2^)+(0.0449P)^2^+7.4809P] where P=(Fo^2^+2Fc^2^)/3'
_refine_ls_weighting_scheme calc
_refine_ls_wR_factor_gt 0.1044
_refine_ls_wR_factor_ref 0.1302
_reflns_number_gt 2180
_reflns_number_total 3576
_reflns_threshold_expression >2sigma(I)
_cod_data_source_file c3dt51123e.txt
_cod_data_source_block trial1
_cod_depositor_comments
;
The following automatic conversions were performed:

'_symmetry_cell_setting' value 'Orthorhombic' changed to
'orthorhombic' according to
/home/saulius/struct/CIF-dictionaries/cif_core.dic dictionary named
'cif_core.dic' version 2.4.2 from 2011-04-26.

Automatic conversion script
Id: cif_fix_values 1891 2012-01-12 08:04:46Z andrius 
;
_cod_original_cell_volume 4058.3(12)
_cod_original_sg_symbol_H-M Pbca
_cod_database_code 7023262

loop_
_symmetry_equiv_pos_as_xyz
'x, y, z'
'x+1/2, -y+1/2, -z'
'-x, y+1/2, -z+1/2'
'-x+1/2, -y, z+1/2'
'-x, -y, -z'
'-x-1/2, y-1/2, z'
'x, -y-1/2, z-1/2'
'x-1/2, y, -z-1/2'

loop_
_atom_site_label
_atom_site_type_symbol
_atom_site_fract_x
_atom_site_fract_y
_atom_site_fract_z
_atom_site_U_iso_or_equiv
_atom_site_adp_type
_atom_site_occupancy
_atom_site_symmetry_multiplicity
_atom_site_calc_flag
_atom_site_refinement_flags
Zn1 Zn 0.16580(4) 1.04053(4) 0.35947(3) 0.0258(2) Uani 1 1 d .
P1 P 0.34223(9) 0.99500(8) 0.46331(7) 0.0235(3) Uani 1 1 d .
O1 O 0.4052(2) 1.0687(2) 0.47885(19) 0.0304(9) Uani 1 1 d .
O2 O 0.2842(2) 0.9950(2) 0.39494(17) 0.0279(8) Uani 1 1 d .
N1 N 0.4127(3) 0.9094(3) 0.4621(2) 0.0275(10) Uani 1 1 d .
H1 H 0.4718 0.9183 0.4756 0.033 Uiso 1 1 calc R
N2 N 0.2631(3) 0.9799(3) 0.5295(2) 0.0299(11) Uani 1 1 d .
H2 H 0.2032 0.9761 0.5161 0.036 Uiso 1 1 calc R
C11 C 0.3906(4) 0.8261(3) 0.4426(3) 0.0253(12) Uani 1 1 d .
C12 C 0.4615(4) 0.7630(3) 0.4466(3) 0.0323(13) Uani 1 1 d .
H12 H 0.5228 0.7769 0.4646 0.039 Uiso 1 1 calc R
C13 C 0.4415(4) 0.6815(3) 0.4243(3) 0.0331(13) Uani 1 1 d .
H13 H 0.4908 0.6400 0.4260 0.040 Uiso 1 1 calc R
N14 N 0.3553(3) 0.6572(3) 0.4002(2) 0.0285(10) Uani 1 1 d .
C15 C 0.2866(4) 0.7177(3) 0.3992(3) 0.0350(14) Uani 1 1 d .
H15 H 0.2250 0.7013 0.3833 0.042 Uiso 1 1 calc R
C16 C 0.3000(4) 0.8006(3) 0.4196(3) 0.0337(13) Uani 1 1 d .
H16 H 0.2490 0.8404 0.4182 0.040 Uiso 1 1 calc R
C21 C 0.2807(4) 0.9728(3) 0.6024(3) 0.0280(12) Uani 1 1 d .
C22 C 0.2053(4) 0.9622(4) 0.6508(3) 0.0337(13) Uani 1 1 d .
H22 H 0.1421 0.9592 0.6329 0.040 Uiso 1 1 calc R
C23 C 0.2216(4) 0.9560(4) 0.7234(3) 0.0354(13) Uani 1 1 d .
H23 H 0.1689 0.9492 0.7550 0.043 Uiso 1 1 calc R
N24 N 0.3102(3) 0.9591(3) 0.7523(2) 0.0292(10) Uani 1 1 d .
C25 C 0.3826(4) 0.9683(4) 0.7053(3) 0.0338(13) Uani 1 1 d .
H25 H 0.4454 0.9699 0.7241 0.041 Uiso 1 1 calc R
C26 C 0.3711(4) 0.9757(3) 0.6326(3) 0.0336(13) Uani 1 1 d .
H26 H 0.4250 0.9828 0.6022 0.040 Uiso 1 1 calc R
O1S O 0.4139(6) 0.7357(5) 0.6647(5) 0.147(3) Uani 1 1 d .
C1S C 0.3402(9) 0.7213(7) 0.6988(7) 0.125(4) Uani 1 1 d .
H1S H 0.3453 0.7137 0.7497 0.149 Uiso 1 1 calc R
N4 N 0.2565(6) 0.7157(4) 0.6704(4) 0.085(2) Uani 1 1 d .
C2S C 0.2431(9) 0.7252(6) 0.5934(5) 0.131(4) Uani 1 1 d .
H2S1 H 0.3052 0.7283 0.5695 0.197 Uiso 1 1 calc R
H2S2 H 0.2075 0.7779 0.5837 0.197 Uiso 1 1 calc R
H2S3 H 0.2077 0.6760 0.5746 0.197 Uiso 1 1 calc R
C3S C 0.1711(8) 0.7045(7) 0.7140(6) 0.138(5) Uani 1 1 d .
H3S1 H 0.1891 0.6914 0.7641 0.207 Uiso 1 1 calc R
H3S2 H 0.1332 0.6573 0.6943 0.207 Uiso 1 1 calc R
H3S3 H 0.1336 0.7573 0.7130 0.207 Uiso 1 1 calc R
O3 O 0.0473(3) 0.9770(3) 0.3671(2) 0.0448(10) Uani 1 1 d .
C1 C 0.0352(4) 0.9321(4) 0.4229(3) 0.0442(16) Uani 1 1 d .
H1A H -0.0211 0.8986 0.4244 0.053 Uiso 1 1 calc R
O4 O 0.0873(3) 0.9267(3) 0.4751(2) 0.0544(12) Uani 1 1 d .
O1W O 0.5724(4) 0.8410(4) 0.6600(3) 0.0766(16) Uani 1 1 d D
H1W H 0.572(6) 0.857(5) 0.6151(18) 0.115 Uiso 1 1 d D
H2W H 0.531(5) 0.799(4) 0.659(4) 0.115 Uiso 1 1 d D

loop_
_atom_site_aniso_label
_atom_site_aniso_U_11
_atom_site_aniso_U_22
_atom_site_aniso_U_33
_atom_site_aniso_U_23
_atom_site_aniso_U_13
_atom_site_aniso_U_12
Zn1 0.0279(4) 0.0295(3) 0.0199(3) -0.0008(3) -0.0016(3) 0.0017(3)
P1 0.0229(7) 0.0267(7) 0.0209(7) -0.0004(5) -0.0025(6) -0.0004(6)
O1 0.025(2) 0.030(2) 0.036(2) -0.0010(16) -0.0025(16) -0.0050(16)
O2 0.026(2) 0.036(2) 0.0221(18) 0.0012(16) -0.0028(15) 0.0023(17)
N1 0.022(2) 0.026(2) 0.034(3) 0.000(2) -0.008(2) 0.001(2)
N2 0.020(2) 0.045(3) 0.025(2) 0.000(2) -0.0029(18) -0.003(2)
C11 0.022(3) 0.028(3) 0.026(3) 0.007(2) 0.002(2) -0.004(2)
C12 0.020(3) 0.032(3) 0.045(4) -0.004(3) -0.010(2) -0.001(2)
C13 0.029(3) 0.035(3) 0.036(3) -0.006(3) -0.006(3) 0.002(3)
N14 0.029(3) 0.032(2) 0.025(2) -0.0016(19) -0.0048(19) -0.003(2)
C15 0.026(3) 0.035(3) 0.043(3) -0.003(3) -0.010(3) -0.004(3)
C16 0.025(3) 0.028(3) 0.048(4) -0.002(3) -0.003(3) 0.001(2)
C21 0.029(3) 0.037(3) 0.018(3) -0.002(2) 0.002(2) 0.002(2)
C22 0.020(3) 0.055(4) 0.026(3) -0.002(3) -0.004(2) 0.002(3)
C23 0.024(3) 0.053(4) 0.029(3) 0.006(3) 0.007(2) 0.001(3)
N24 0.025(3) 0.041(3) 0.021(2) 0.000(2) 0.0019(18) 0.000(2)
C25 0.021(3) 0.054(4) 0.027(3) -0.001(3) 0.002(2) -0.002(3)
C26 0.027(3) 0.053(4) 0.020(3) 0.003(3) 0.000(2) -0.002(3)
O1S 0.101(6) 0.123(6) 0.215(9) -0.039(6) 0.063(6) -0.024(5)
C1S 0.088(9) 0.131(10) 0.154(11) -0.057(8) 0.003(8) -0.024(8)
N4 0.107(6) 0.065(4) 0.084(5) -0.016(4) 0.023(5) -0.018(4)
C2S 0.196(13) 0.125(9) 0.074(7) 0.010(6) 0.025(8) -0.005(8)
C3S 0.154(11) 0.131(9) 0.128(9) -0.053(7) 0.081(8) -0.058(8)
O3 0.037(2) 0.060(3) 0.037(2) 0.007(2) -0.0022(18) -0.012(2)
C1 0.037(4) 0.059(4) 0.037(4) 0.003(3) 0.000(3) -0.014(3)
O4 0.033(2) 0.088(3) 0.043(3) 0.015(2) -0.007(2) -0.019(2)
O1W 0.047(3) 0.109(5) 0.075(4) 0.021(3) 0.004(3) 0.006(3)

loop_
_atom_type_symbol
_atom_type_description
_atom_type_scat_dispersion_real
_atom_type_scat_dispersion_imag
_atom_type_scat_source
C C 0.0033 0.0016 'International Tables Vol C Tables 4.2.6.8 and 6.1.1.4'
H H 0.0000 0.0000 'International Tables Vol C Tables 4.2.6.8 and 6.1.1.4'
N N 0.0061 0.0033 'International Tables Vol C Tables 4.2.6.8 and 6.1.1.4'
O O 0.0106 0.0060 'International Tables Vol C Tables 4.2.6.8 and 6.1.1.4'
P P 0.1023 0.0942 'International Tables Vol C Tables 4.2.6.8 and 6.1.1.4'
Zn Zn 0.2839 1.4301 'International Tables Vol C Tables 4.2.6.8 and 6.1.1.4'

loop_
_geom_angle_atom_site_label_1
_geom_angle_atom_site_label_2
_geom_angle_atom_site_label_3
_geom_angle
_geom_angle_site_symmetry_1
_geom_angle_site_symmetry_3
O2 Zn1 O3 121.88(16) . .
O2 Zn1 N14 109.80(16) . 6_665
O3 Zn1 N14 108.15(18) . 6_665
O2 Zn1 N24 101.00(15) . 4_574
O3 Zn1 N24 102.52(17) . 4_574
N14 Zn1 N24 113.17(17) 6_665 4_574
O1 P1 O2 119.2(2) . .
O1 P1 N1 105.7(2) . .
O2 P1 N1 108.1(2) . .
O1 P1 N2 111.5(2) . .
O2 P1 N2 104.6(2) . .
N1 P1 N2 107.1(2) . .
P1 O2 Zn1 139.0(2) . .
C11 N1 P1 128.6(4) . .
C11 N1 H1 115.7 . .
P1 N1 H1 115.7 . .
C21 N2 P1 127.4(4) . .
C21 N2 H2 116.3 . .
P1 N2 H2 116.3 . .
N1 C11 C16 123.3(5) . .
N1 C11 C12 119.1(4) . .
C16 C11 C12 117.6(5) . .
C13 C12 C11 119.4(5) . .
C13 C12 H12 120.3 . .
C11 C12 H12 120.3 . .
N14 C13 C12 123.2(5) . .
N14 C13 H13 118.4 . .
C12 C13 H13 118.4 . .
C13 N14 C15 116.8(4) . .
C13 N14 Zn1 121.1(4) . 6_655
C15 N14 Zn1 121.8(3) . 6_655
N14 C15 C16 124.2(5) . .
N14 C15 H15 117.9 . .
C16 C15 H15 117.9 . .
C15 C16 C11 118.7(5) . .
C15 C16 H16 120.7 . .
C11 C16 H16 120.7 . .
N2 C21 C26 123.8(4) . .
N2 C21 C22 119.9(5) . .
C26 C21 C22 116.3(4) . .
C23 C22 C21 120.6(5) . .
C23 C22 H22 119.7 . .
C21 C22 H22 119.7 . .
N24 C23 C22 122.6(5) . .
N24 C23 H23 118.7 . .
C22 C23 H23 118.7 . .
C25 N24 C23 116.5(4) . .
C25 N24 Zn1 120.5(3) . 4_575
C23 N24 Zn1 122.8(3) . 4_575
N24 C25 C26 123.8(5) . .
N24 C25 H25 118.1 . .
C26 C25 H25 118.1 . .
C25 C26 C21 120.3(5) . .
C25 C26 H26 119.9 . .
C21 C26 H26 119.9 . .
O1S C1S N4 124.9(13) . .
O1S C1S H1S 117.5 . .
N4 C1S H1S 117.5 . .
C1S N4 C2S 120.8(10) . .
C1S N4 C3S 122.4(10) . .
C2S N4 C3S 116.8(9) . .
N4 C2S H2S1 109.5 . .
N4 C2S H2S2 109.5 . .
H2S1 C2S H2S2 109.5 . .
N4 C2S H2S3 109.5 . .
H2S1 C2S H2S3 109.5 . .
H2S2 C2S H2S3 109.5 . .
N4 C3S H3S1 109.5 . .
N4 C3S H3S2 109.5 . .
H3S1 C3S H3S2 109.5 . .
N4 C3S H3S3 109.5 . .
H3S1 C3S H3S3 109.5 . .
H3S2 C3S H3S3 109.5 . .
C1 O3 Zn1 117.4(4) . .
O4 C1 O3 127.4(6) . .
O4 C1 H1A 116.3 . .
O3 C1 H1A 116.3 . .
H1W O1W H2W 101(4) . .

loop_
_geom_bond_atom_site_label_1
_geom_bond_atom_site_label_2
_geom_bond_distance
_geom_bond_site_symmetry_2
Zn1 O2 1.927(3) .
Zn1 O3 1.945(4) .
Zn1 N14 1.993(4) 6_665
Zn1 N24 2.007(4) 4_574
P1 O1 1.481(4) .
P1 O2 1.503(3) .
P1 N1 1.665(4) .
P1 N2 1.670(4) .
N1 C11 1.386(6) .
N1 H1 0.8800 .
N2 C21 1.373(6) .
N2 H2 0.8800 .
C11 C16 1.401(7) .
C11 C12 1.404(7) .
C12 C13 1.368(7) .
C12 H12 0.9500 .
C13 N14 1.347(6) .
C13 H13 0.9500 .
N14 C15 1.353(7) .
N14 Zn1 1.993(4) 6_655
C15 C16 1.362(7) .
C15 H15 0.9500 .
C16 H16 0.9500 .
C21 C26 1.389(7) .
C21 C22 1.397(7) .
C22 C23 1.363(7) .
C22 H22 0.9500 .
C23 N24 1.358(6) .
C23 H23 0.9500 .
N24 C25 1.345(6) .
N24 Zn1 2.007(4) 4_575
C25 C26 1.357(7) .
C25 H25 0.9500 .
C26 H26 0.9500 .
O1S C1S 1.233(12) .
C1S N4 1.292(12) .
C1S H1S 0.9500 .
N4 C2S 1.441(11) .
N4 C3S 1.457(11) .
C2S H2S1 0.9800 .
C2S H2S2 0.9800 .
C2S H2S3 0.9800 .
C3S H3S1 0.9800 .
C3S H3S2 0.9800 .
C3S H3S3 0.9800 .
O3 C1 1.258(7) .
C1 O4 1.213(7) .
C1 H1A 0.9500 .
O1W H1W 0.87(2) .
O1W H2W 0.88(2) .

loop_
_geom_hbond_atom_site_label_D
_geom_hbond_atom_site_label_H
_geom_hbond_atom_site_label_A
_geom_hbond_distance_DH
_geom_hbond_distance_HA
_geom_hbond_distance_DA
_geom_hbond_angle_DHA
_geom_hbond_site_symmetry_A
N1 H1 O1 0.88 1.93 2.806(5) 170.3 5_676
N2 H2 O4 0.88 1.96 2.797(6) 158.9 .
O1W H1W O1 0.87(2) 2.11(3) 2.943(6) 161(7) 5_676
O1W H2W O1S 0.88(2) 1.92(4) 2.773(9) 162(9) .
